data_7038036
loop_
_publ_author_name
'Kiernicki, J. J.'
'Harwood, J. S.'
'Fanwick, P. E.'
'Bart, S. C.'

_publ_section_title
;
 Reductive silylation of Cp*UO2((Mes)PDI(Me)) promoted by Lewis bases.
;
_journal_issue 7
_journal_name_full 'Dalton transactions (Cambridge, England : 2003)'
_journal_page_first 3111
_journal_page_last 3119
_journal_paper_doi 10.1039/c5dt04776e
_journal_volume 45
_journal_year 2016
_chemical_formula_moiety 'C42 H48 I2 O4 P2 Si2 U1,C7 H8'
_chemical_formula_sum 'C49 H56 I2 O4 P2 Si2 U'
_chemical_formula_weight 1318.88
_chemical_properties_physical 'Air-sensitive, Hygroscopic, Oxygen-sensitive'
_space_group_crystal_system triclinic
_space_group_IT_number 2
_space_group_name_Hall '-P 1'
_space_group_name_H-M_alt 'P -1'
_symmetry_space_group_name_Hall '-P 1'
_symmetry_space_group_name_H-M 'P -1'
_atom_sites_solution_hydrogens mixed
_atom_sites_solution_primary iterative
_atom_sites_solution_secondary difmap
_audit_creation_method SHELXL-2014/6
_audit_update_record
;
2015-11-10 deposited with the CCDC.
2015-12-16 downloaded from the CCDC.
;
_cell_angle_alpha 76.394(6)
_cell_angle_beta 67.826(6)
_cell_angle_gamma 67.689(5)
_cell_formula_units_Z 1
_cell_length_a 10.3801(7)
_cell_length_b 11.9238(9)
_cell_length_c 12.6051(12)
_cell_measurement_reflns_used 180581
_cell_measurement_temperature 200(2)
_cell_measurement_theta_max 67.849
_cell_measurement_theta_min 5.127
_cell_volume 1328.9(2)
_computing_cell_refinement 'HKL3000 (Otwinowski & Minor, 1997)'
_computing_data_collection 'Crystal Clear(Rigaku 2001)'
_computing_data_reduction 'HKL3000 (Otwinowski & Minor, 1997)'
_computing_publication_material 'local programs'
_computing_structure_refinement 'SHELXL-2014/6 (Sheldrick, 2014)'
_computing_structure_solution 'SHELXT (Sheldrick)'
_diffrn_ambient_temperature 200(2)
_diffrn_measured_fraction_theta_full 0.934
_diffrn_measured_fraction_theta_max 0.933
_diffrn_measurement_details
;
Data were collected on a Rigaku Rapid which has a quarter 
chi circle and a 200 degree curved image plate at a fixed 
distance of 127.4mm.  Strategy was optimized using the 
CrystalClear software.  The completeness is the best 
that can be obtained with this geometry. The missing data are not 
cusp data but mostly high angle data.
Also the use of HKL3000/SCALEPACK lowers the number 
of observed data as inconsistent equivalents are removed 
from the data set and not included in the collected total.
;
_diffrn_measurement_device_type 'Rigaku Rapid II'
_diffrn_measurement_method \w
_diffrn_radiation_type CuK\a
_diffrn_radiation_wavelength 1.54178
_diffrn_reflns_av_R_equivalents 0.092
_diffrn_reflns_av_unetI/netI 0.0222
_diffrn_reflns_laue_measured_fraction_max 0.933
_diffrn_reflns_limit_h_max 14
_diffrn_reflns_limit_h_min 0
_diffrn_reflns_limit_k_max 21
_diffrn_reflns_limit_k_min -22
_diffrn_reflns_limit_l_max 22
_diffrn_reflns_limit_l_min -23
_diffrn_reflns_number 180581
_diffrn_reflns_point_group_measured_fraction_full 0.934
_diffrn_reflns_point_group_measured_fraction_max 0.933
_diffrn_reflns_theta_full 67.679
_diffrn_reflns_theta_max 67.849
_diffrn_reflns_theta_min 5.127
_diffrn_source 'microfocus source'
_exptl_absorpt_coefficient_mu 19.020
_exptl_absorpt_correction_T_max 0.467
_exptl_absorpt_correction_T_min 0.001
_exptl_absorpt_correction_type multi-scan
_exptl_absorpt_process_details 'SCALEPACK (Otwinowski & Minor, 1997)'
_exptl_crystal_colour Colorless
_exptl_crystal_density_diffrn 1.648
_exptl_crystal_description platelet
_exptl_crystal_F_000 638
_exptl_crystal_recrystallization_method 'Re-crystallisation from solvent: Toluene, Pentane'
_exptl_crystal_size_max 0.150
_exptl_crystal_size_mid 0.150
_exptl_crystal_size_min 0.040
_refine_diff_density_max 1.577
_refine_diff_density_min -1.340
_refine_diff_density_rms 0.161
_refine_ls_extinction_method none
_refine_ls_goodness_of_fit_ref 1.126
_refine_ls_hydrogen_treatment constr
_refine_ls_matrix_type full
_refine_ls_number_parameters 276
_refine_ls_number_reflns 4519
_refine_ls_number_restraints 0
_refine_ls_restrained_S_all 1.126
_refine_ls_R_factor_all 0.0554
_refine_ls_R_factor_gt 0.0521
_refine_ls_shift/su_max 0.000
_refine_ls_shift/su_mean 0.000
_refine_ls_structure_factor_coef Fsqd
_refine_ls_weighting_details 'w=1/[\s^2^(Fo^2^)+(0.0840P)^2^+5.6349P] where P=(Fo^2^+2Fc^2^)/3'
_refine_ls_weighting_scheme calc
_refine_ls_wR_factor_gt 0.1464
_refine_ls_wR_factor_ref 0.1498
_reflns_Friedel_coverage 0.000
_reflns_number_gt 4270
_reflns_number_total 4519
_reflns_threshold_expression 'I > 2\s(I)'
_cod_data_source_file c5dt04776e2.cif
_cod_data_source_block JK6202
_cod_depositor_comments 'Adding full bibliography for 7038033--7038036.cif.'
_cod_database_code 7038036
_shelx_space_group_comment
;
The symmetry employed for this shelxl refinement is uniquely defined
by the following loop, which should always be used as a source of
symmetry information in preference to the above space-group names.
They are only intended as comments.
;
_shelxl_version_number 2014/6

loop_
_space_group_symop_operation_xyz
'x, y, z'
'-x, -y, -z'

loop_
_atom_site_label
_atom_site_type_symbol
_atom_site_fract_x
_atom_site_fract_y
_atom_site_fract_z
_atom_site_U_iso_or_equiv
_atom_site_adp_type
_atom_site_occupancy
_atom_site_site_symmetry_order
_atom_site_calc_flag
_atom_site_refinement_flags_posn
_atom_site_refinement_flags_adp
_atom_site_refinement_flags_occupancy
U1 U 0.0000 0.0000 0.5000 0.04842(17) Uani 1 2 d S . P
I1 I 0.31047(7) -0.17725(6) 0.38230(6) 0.0728(2) Uani 1 1 d . . .
P1 P 0.1248(3) 0.2534(2) 0.28473(19) 0.0571(5) Uani 1 1 d . . .
Si1 Si -0.1122(5) -0.0883(6) 0.2972(3) 0.1234(18) Uani 1 1 d . . .
O1 O -0.0738(7) -0.0324(6) 0.3814(5) 0.0631(16) Uani 1 1 d . . .
O2 O 0.0633(8) 0.1601(6) 0.3693(5) 0.0638(16) Uani 1 1 d . . .
C1 C -0.032(3) -0.2753(18) 0.3483(19) 0.162(8) Uani 1 1 d . . .
H1A H 0.0369 -0.3166 0.2825 0.243 Uiso 1 1 calc R U .
H1B H -0.1126 -0.3075 0.3818 0.243 Uiso 1 1 calc R U .
H1C H 0.0154 -0.2874 0.4042 0.243 Uiso 1 1 calc R U .
C2 C -0.2969(19) -0.073(2) 0.3302(16) 0.140(7) Uani 1 1 d . . .
H2A H -0.3441 -0.0730 0.4121 0.209 Uiso 1 1 calc R U .
H2B H -0.3038 -0.1393 0.3047 0.209 Uiso 1 1 calc R U .
H2C H -0.3444 0.0028 0.2922 0.209 Uiso 1 1 calc R U .
C3 C 0.002(2) -0.098(3) 0.1597(16) 0.174(10) Uani 1 1 d . . .
H3A H -0.0261 -0.0211 0.1144 0.261 Uiso 1 1 calc R U .
H3B H -0.0036 -0.1608 0.1282 0.261 Uiso 1 1 calc R U .
H3C H 0.1012 -0.1162 0.1584 0.261 Uiso 1 1 calc R U .
C10 C 0.2389(11) 0.1950(9) 0.1495(8) 0.059(2) Uani 1 1 d . . .
C11 C 0.2048(13) 0.1151(10) 0.1109(8) 0.071(3) Uani 1 1 d . . .
H11 H 0.1269 0.0874 0.1580 0.085 Uiso 1 1 calc R U .
C12 C 0.2835(13) 0.0750(11) 0.0035(9) 0.078(3) Uani 1 1 d . . .
H12 H 0.2586 0.0203 -0.0206 0.094 Uiso 1 1 calc R U .
C13 C 0.3966(12) 0.1144(10) -0.0666(9) 0.074(3) Uani 1 1 d . . .
H13 H 0.4488 0.0872 -0.1391 0.089 Uiso 1 1 calc R U .
C14 C 0.4351(12) 0.1954(10) -0.0313(9) 0.071(3) Uani 1 1 d . . .
H14 H 0.5129 0.2228 -0.0797 0.086 Uiso 1 1 calc R U .
C15 C 0.3569(12) 0.2353(9) 0.0768(8) 0.067(2) Uani 1 1 d . . .
H15 H 0.3828 0.2890 0.1013 0.080 Uiso 1 1 calc R U .
C20 C -0.0240(12) 0.3839(9) 0.2571(8) 0.064(2) Uani 1 1 d . . .
C21 C -0.1665(13) 0.3943(10) 0.3275(10) 0.079(3) Uani 1 1 d . . .
H21 H -0.1853 0.3332 0.3865 0.095 Uiso 1 1 calc R U .
C22 C -0.2802(14) 0.4958(12) 0.3098(11) 0.092(4) Uani 1 1 d . . .
H22 H -0.3757 0.5045 0.3589 0.110 Uiso 1 1 calc R U .
C23 C -0.2542(16) 0.5840(12) 0.2206(12) 0.092(4) Uani 1 1 d . . .
H23 H -0.3319 0.6517 0.2088 0.111 Uiso 1 1 calc R U .
C24 C -0.1154(16) 0.5724(10) 0.1498(11) 0.089(4) Uani 1 1 d . . .
H24 H -0.0984 0.6327 0.0894 0.107 Uiso 1 1 calc R U .
C25 C 0.0019(14) 0.4723(10) 0.1658(10) 0.077(3) Uani 1 1 d . . .
H25 H 0.0968 0.4646 0.1160 0.092 Uiso 1 1 calc R U .
C30 C 0.2296(13) 0.3034(11) 0.3380(8) 0.072(3) Uani 1 1 d . . .
C31 C 0.1862(17) 0.4181(13) 0.3652(12) 0.095(4) Uani 1 1 d . . .
H31 H 0.1021 0.4762 0.3521 0.114 Uiso 1 1 calc R U .
C32 C 0.269(2) 0.4495(17) 0.4136(14) 0.118(5) Uani 1 1 d . . .
H32 H 0.2401 0.5283 0.4322 0.141 Uiso 1 1 calc R U .
C33 C 0.3901(19) 0.3639(19) 0.4323(13) 0.109(5) Uani 1 1 d . . .
H33 H 0.4449 0.3845 0.4638 0.131 Uiso 1 1 calc R U .
C34 C 0.4347(18) 0.247(2) 0.4057(13) 0.118(5) Uani 1 1 d . . .
H34 H 0.5170 0.1880 0.4212 0.141 Uiso 1 1 calc R U .
C35 C 0.3568(15) 0.2174(14) 0.3565(11) 0.091(4) Uani 1 1 d . . .
H35 H 0.3888 0.1394 0.3350 0.109 Uiso 1 1 calc R U .
C91 C 0.498(3) 0.492(2) 0.1111(18) 0.132(6) Uani 1 1 d . . .
H91 H 0.4952 0.4872 0.1867 0.158 Uiso 1 1 calc R U .
C92 C 0.617(3) 0.4182(19) 0.036(2) 0.131(7) Uani 1 1 d . . .
H92 H 0.6945 0.3636 0.0595 0.157 Uiso 0.5 1 d . U P
C93 C 0.383(3) 0.572(2) 0.075(2) 0.144(7) Uani 1 1 d . . .
H93 H 0.3035 0.6217 0.1268 0.173 Uiso 1 1 calc R U .
C97 C 0.741(5) 0.328(4) 0.073(4) 0.157(15) Uiso 0.5 1 d . . P
H97A H 0.8124 0.3658 0.0626 0.236 Uiso 0.5 1 calc R U P
H97B H 0.7858 0.2605 0.0279 0.236 Uiso 0.5 1 calc R U P
H97C H 0.7049 0.2995 0.1530 0.236 Uiso 0.5 1 calc R U P

loop_
_atom_site_aniso_label
_atom_site_aniso_U_11
_atom_site_aniso_U_22
_atom_site_aniso_U_33
_atom_site_aniso_U_23
_atom_site_aniso_U_13
_atom_site_aniso_U_12
U1 0.0502(3) 0.0552(2) 0.0403(2) -0.00182(15) -0.01630(17) -0.01762(18)
I1 0.0539(4) 0.0825(4) 0.0625(4) -0.0060(3) -0.0095(3) -0.0114(3)
P1 0.0609(16) 0.0623(12) 0.0468(11) 0.0012(9) -0.0172(10) -0.0227(11)
Si1 0.098(3) 0.239(6) 0.073(2) -0.063(3) -0.003(2) -0.093(3)
O1 0.063(4) 0.075(4) 0.056(3) -0.002(3) -0.026(3) -0.023(3)
O2 0.070(4) 0.060(3) 0.056(3) 0.002(3) -0.022(3) -0.019(3)
C1 0.21(2) 0.118(14) 0.157(18) -0.019(13) -0.056(17) -0.057(15)
C2 0.108(13) 0.23(2) 0.130(14) -0.049(14) -0.032(11) -0.094(14)
C3 0.155(18) 0.30(3) 0.113(13) -0.099(17) -0.009(12) -0.116(19)
C10 0.056(6) 0.067(5) 0.052(5) 0.002(4) -0.018(4) -0.022(4)
C11 0.077(8) 0.082(6) 0.055(5) -0.004(5) -0.020(5) -0.029(6)
C12 0.073(8) 0.096(8) 0.071(7) -0.013(6) -0.021(6) -0.033(6)
C13 0.068(7) 0.078(6) 0.063(6) -0.003(5) -0.021(5) -0.013(5)
C14 0.052(6) 0.081(6) 0.068(6) 0.011(5) -0.011(5) -0.027(5)
C15 0.068(7) 0.070(6) 0.055(5) 0.000(4) -0.016(5) -0.022(5)
C20 0.075(7) 0.060(5) 0.051(5) -0.002(4) -0.023(5) -0.017(5)
C21 0.076(8) 0.075(6) 0.072(7) 0.007(5) -0.022(6) -0.018(6)
C22 0.069(8) 0.101(9) 0.077(7) 0.004(6) -0.016(6) -0.012(6)
C23 0.087(10) 0.082(8) 0.091(9) -0.007(6) -0.040(8) 0.000(7)
C24 0.112(11) 0.069(6) 0.078(7) 0.014(5) -0.046(8) -0.018(6)
C25 0.081(8) 0.073(6) 0.068(6) 0.006(5) -0.027(6) -0.020(6)
C30 0.084(8) 0.089(7) 0.054(5) -0.006(5) -0.023(5) -0.039(6)
C31 0.104(11) 0.098(9) 0.101(9) -0.018(7) -0.040(8) -0.041(8)
C32 0.147(16) 0.119(12) 0.117(12) -0.022(9) -0.052(11) -0.059(11)
C33 0.105(12) 0.163(15) 0.091(9) -0.011(10) -0.034(9) -0.076(11)
C34 0.097(12) 0.177(17) 0.086(9) -0.028(10) -0.035(8) -0.039(11)
C35 0.080(9) 0.117(10) 0.086(8) -0.019(7) -0.037(7) -0.027(7)
C91 0.17(2) 0.139(16) 0.112(14) 0.003(12) -0.052(15) -0.078(15)
C92 0.17(2) 0.116(13) 0.138(16) 0.029(12) -0.072(16) -0.080(14)
C93 0.142(19) 0.140(17) 0.16(2) -0.005(14) -0.034(16) -0.074(15)

loop_
_atom_type_symbol
_atom_type_description
_atom_type_scat_dispersion_real
_atom_type_scat_dispersion_imag
_atom_type_scat_source
C C 0.0181 0.0091 'International Tables Vol C Tables 4.2.6.8 and 6.1.1.4'
H H 0.0000 0.0000 'International Tables Vol C Tables 4.2.6.8 and 6.1.1.4'
I I -0.3257 6.8362 'International Tables Vol C Tables 4.2.6.8 and 6.1.1.4'
O O 0.0492 0.0322 'International Tables Vol C Tables 4.2.6.8 and 6.1.1.4'
P P 0.2955 0.4335 'International Tables Vol C Tables 4.2.6.8 and 6.1.1.4'
Si Si 0.2541 0.3302 'International Tables Vol C Tables 4.2.6.8 and 6.1.1.4'
U U -4.3638 13.4090 'International Tables Vol C Tables 4.2.6.8 and 6.1.1.4'

loop_
_geom_angle_atom_site_label_1
_geom_angle_atom_site_label_2
_geom_angle_atom_site_label_3
_geom_angle
_geom_angle_site_symmetry_1
_geom_angle_site_symmetry_3
O1 U1 O1 180.0 2_556 .
O1 U1 O2 91.8(2) 2_556 .
O1 U1 O2 88.2(2) . .
O1 U1 O2 88.2(2) 2_556 2_556
O1 U1 O2 91.8(2) . 2_556
O2 U1 O2 180.0 . 2_556
O1 U1 I1 88.26(19) 2_556 2_556
O1 U1 I1 91.74(19) . 2_556
O2 U1 I1 90.92(16) . 2_556
O2 U1 I1 89.08(16) 2_556 2_556
O1 U1 I1 91.74(19) 2_556 .
O1 U1 I1 88.26(19) . .
O2 U1 I1 89.08(16) . .
O2 U1 I1 90.92(16) 2_556 .
I1 U1 I1 180.0 2_556 .
O2 P1 C10 111.2(4) . .
O2 P1 C30 111.7(4) . .
C10 P1 C30 108.9(5) . .
O2 P1 C20 109.4(5) . .
C10 P1 C20 106.9(4) . .
C30 P1 C20 108.6(5) . .
O1 Si1 C3 117.1(7) . .
O1 Si1 C2 116.4(7) . .
C3 Si1 C2 120.6(9) . .
O1 Si1 C1 100.7(7) . .
C3 Si1 C1 94.6(12) . .
C2 Si1 C1 99.1(10) . .
Si1 O1 U1 167.4(5) . .
P1 O2 U1 172.3(4) . .
Si1 C1 H1A 109.5 . .
Si1 C1 H1B 109.5 . .
H1A C1 H1B 109.5 . .
Si1 C1 H1C 109.5 . .
H1A C1 H1C 109.5 . .
H1B C1 H1C 109.5 . .
Si1 C2 H2A 109.5 . .
Si1 C2 H2B 109.5 . .
H2A C2 H2B 109.5 . .
Si1 C2 H2C 109.5 . .
H2A C2 H2C 109.5 . .
H2B C2 H2C 109.5 . .
Si1 C3 H3A 109.5 . .
Si1 C3 H3B 109.5 . .
H3A C3 H3B 109.5 . .
Si1 C3 H3C 109.5 . .
H3A C3 H3C 109.5 . .
H3B C3 H3C 109.5 . .
C11 C10 C15 118.2(9) . .
C11 C10 P1 119.6(8) . .
C15 C10 P1 122.0(8) . .
C10 C11 C12 121.4(11) . .
C10 C11 H11 119.3 . .
C12 C11 H11 119.3 . .
C13 C12 C11 120.4(11) . .
C13 C12 H12 119.8 . .
C11 C12 H12 119.8 . .
C12 C13 C14 120.3(10) . .
C12 C13 H13 119.9 . .
C14 C13 H13 119.9 . .
C15 C14 C13 119.5(10) . .
C15 C14 H14 120.3 . .
C13 C14 H14 120.3 . .
C14 C15 C10 120.3(10) . .
C14 C15 H15 119.8 . .
C10 C15 H15 119.8 . .
C21 C20 C25 119.7(10) . .
C21 C20 P1 119.1(8) . .
C25 C20 P1 121.2(9) . .
C22 C21 C20 119.5(11) . .
C22 C21 H21 120.3 . .
C20 C21 H21 120.3 . .
C23 C22 C21 120.7(13) . .
C23 C22 H22 119.7 . .
C21 C22 H22 119.7 . .
C24 C23 C22 119.9(12) . .
C24 C23 H23 120.1 . .
C22 C23 H23 120.1 . .
C23 C24 C25 121.1(11) . .
C23 C24 H24 119.5 . .
C25 C24 H24 119.5 . .
C24 C25 C20 119.1(12) . .
C24 C25 H25 120.4 . .
C20 C25 H25 120.4 . .
C31 C30 C35 119.8(11) . .
C31 C30 P1 122.6(10) . .
C35 C30 P1 117.6(9) . .
C30 C31 C32 119.8(14) . .
C30 C31 H31 120.1 . .
C32 C31 H31 120.1 . .
C33 C32 C31 119.2(15) . .
C33 C32 H32 120.4 . .
C31 C32 H32 120.4 . .
C32 C33 C34 121.5(14) . .
C32 C33 H33 119.3 . .
C34 C33 H33 119.3 . .
C35 C34 C33 119.2(16) . .
C35 C34 H34 120.4 . .
C33 C34 H34 120.4 . .
C34 C35 C30 120.5(14) . .
C34 C35 H35 119.7 . .
C30 C35 H35 119.7 . .
C92 C91 C93 120(2) . .
C92 C91 H91 120.0 . .
C93 C91 H91 120.0 . .
C91 C92 C93 118(2) . 2_665
C91 C92 C97 121(3) . .
C93 C92 C97 121(3) 2_665 .
C91 C92 H92 121(3) . .
C93 C92 H92 121(3) 2_665 .
C97 C92 H92 1.3(18) . .
C91 C93 C92 122(2) . 2_665
C91 C93 H93 119.0 . .
C92 C93 H93 119.0 2_665 .
C92 C97 H92 2(3) . .
C92 C97 H97A 109.5 . .
H92 C97 H97A 107.6 . .
C92 C97 H97B 109.5 . .
H92 C97 H97B 111.3 . .
H97A C97 H97B 109.5 . .
C92 C97 H97C 109.5 . .
H92 C97 H97C 109.5 . .
H97A C97 H97C 109.5 . .
H97B C97 H97C 109.5 . .

loop_
_geom_bond_atom_site_label_1
_geom_bond_atom_site_label_2
_geom_bond_distance
_geom_bond_site_symmetry_2
U1 O1 2.082(6) 2_556
U1 O1 2.082(6) .
U1 O2 2.333(6) .
U1 O2 2.333(6) 2_556
U1 I1 3.1222(7) 2_556
U1 I1 3.1223(7) .
P1 O2 1.500(7) .
P1 C10 1.789(10) .
P1 C30 1.796(11) .
P1 C20 1.804(10) .
Si1 O1 1.607(7) .
Si1 C3 1.692(18) .
Si1 C2 1.745(16) .
Si1 C1 2.10(2) .
C1 H1A 0.9600 .
C1 H1B 0.9600 .
C1 H1C 0.9600 .
C2 H2A 0.9600 .
C2 H2B 0.9600 .
C2 H2C 0.9600 .
C3 H3A 0.9600 .
C3 H3B 0.9600 .
C3 H3C 0.9600 .
C10 C11 1.368(14) .
C10 C15 1.401(14) .
C11 C12 1.379(14) .
C11 H11 0.9300 .
C12 C13 1.349(15) .
C12 H12 0.9300 .
C13 C14 1.387(16) .
C13 H13 0.9300 .
C14 C15 1.385(15) .
C14 H14 0.9300 .
C15 H15 0.9300 .
C20 C21 1.383(16) .
C20 C25 1.385(14) .
C21 C22 1.377(16) .
C21 H21 0.9300 .
C22 C23 1.368(18) .
C22 H22 0.9300 .
C23 C24 1.353(18) .
C23 H23 0.9300 .
C24 C25 1.384(16) .
C24 H24 0.9300 .
C25 H25 0.9300 .
C30 C31 1.351(17) .
C30 C35 1.393(17) .
C31 C32 1.413(19) .
C31 H31 0.9300 .
C32 C33 1.35(2) .
C32 H32 0.9300 .
C33 C34 1.38(2) .
C33 H33 0.9300 .
C34 C35 1.362(19) .
C34 H34 0.9300 .
C35 H35 0.9300 .
C91 C92 1.37(3) .
C91 C93 1.37(3) .
C91 H91 0.9300 .
C92 C93 1.38(3) 2_665
C92 C97 1.48(5) .
C92 H92 0.92(2) .
C93 C92 1.38(3) 2_665
C93 H93 0.9300 .
C97 H92 0.56(5) .
C97 H97A 0.9600 .
C97 H97B 0.9600 .
C97 H97C 0.9600 .

loop_
_geom_torsion_atom_site_label_1
_geom_torsion_atom_site_label_2
_geom_torsion_atom_site_label_3
_geom_torsion_atom_site_label_4
_geom_torsion
_geom_torsion_site_symmetry_4
C3 Si1 O1 U1 -93(2) .
C2 Si1 O1 U1 113(2) .
C1 Si1 O1 U1 7(2) .
O2 P1 C10 C11 34.1(10) .
C30 P1 C10 C11 157.6(8) .
C20 P1 C10 C11 -85.3(9) .
O2 P1 C10 C15 -150.8(8) .
C30 P1 C10 C15 -27.2(10) .
C20 P1 C10 C15 89.9(9) .
C15 C10 C11 C12 -0.1(16) .
P1 C10 C11 C12 175.2(9) .
C10 C11 C12 C13 -0.3(18) .
C11 C12 C13 C14 0.3(17) .
C12 C13 C14 C15 0.2(16) .
C13 C14 C15 C10 -0.6(15) .
C11 C10 C15 C14 0.6(15) .
P1 C10 C15 C14 -174.7(8) .
O2 P1 C20 C21 12.1(10) .
C10 P1 C20 C21 132.7(9) .
C30 P1 C20 C21 -110.0(10) .
O2 P1 C20 C25 -166.9(9) .
C10 P1 C20 C25 -46.3(10) .
C30 P1 C20 C25 71.0(10) .
C25 C20 C21 C22 -3.4(18) .
P1 C20 C21 C22 177.6(10) .
C20 C21 C22 C23 2(2) .
C21 C22 C23 C24 -1(2) .
C22 C23 C24 C25 0(2) .
C23 C24 C25 C20 -1.0(19) .
C21 C20 C25 C24 2.6(17) .
P1 C20 C25 C24 -178.4(9) .
O2 P1 C30 C31 -112.9(11) .
C10 P1 C30 C31 123.9(11) .
C20 P1 C30 C31 7.9(12) .
O2 P1 C30 C35 64.1(10) .
C10 P1 C30 C35 -59.2(10) .
C20 P1 C30 C35 -175.2(9) .
C35 C30 C31 C32 -1(2) .
P1 C30 C31 C32 176.0(11) .
C30 C31 C32 C33 0(2) .
C31 C32 C33 C34 0(3) .
C32 C33 C34 C35 2(3) .
C33 C34 C35 C30 -3(2) .
C31 C30 C35 C34 3(2) .
P1 C30 C35 C34 -174.5(11) .
C93 C91 C92 C93 0(3) 2_665
C93 C91 C92 C97 -178(2) .
C92 C91 C93 C92 0(3) 2_665
